data_4320684
loop_
_publ_author_name
'Davide Balboni'
'Isabella Camurati'
'Giansiro Prini'
'Luigi Resconi'
'Simona Galli'
'Pierluigi Mercandelli'
'Angelo Sironi'

_publ_section_title
;
 Group 4 Dimethylmetallocenes: Improved Synthesis and Reactivity Studies
;
_journal_name_full 'Inorganic Chemistry'
_journal_page_first 6588
_journal_page_last 6597
_journal_paper_doi 10.1021/ic010018q
_journal_volume 40
_journal_year 2001
_chemical_formula_moiety 'C36 H24 F10 O2 Zr'
_chemical_formula_sum 'C36 H24 F10 O2 Zr'
_chemical_formula_weight 769.77
_chemical_melting_point ?
_chemical_name_systematic
;
 rac-[ethylenebis(4,7-dimethyl-\h^5^-1-indenyl)]
 bis(pentafluorophenoxo)zirconium
;
_space_group_IT_number 14
_symmetry_cell_setting monoclinic
_symmetry_Int_Tables_number 14
_symmetry_space_group_name_Hall '-P 2ybc'
_symmetry_space_group_name_H-M 'P 1 21/c 1'
_atom_sites_solution_hydrogens geom
_atom_sites_solution_primary direct
_atom_sites_solution_secondary difmap
_cell_angle_alpha 90
_cell_angle_beta 114.52(2)
_cell_angle_gamma 90
_cell_formula_units_Z 4
_cell_length_a 15.301(4)
_cell_length_b 15.289(6)
_cell_length_c 14.334(5)
_cell_measurement_reflns_used 25
_cell_measurement_temperature 295(2)
_cell_measurement_theta_max 14
_cell_measurement_theta_min 10
_cell_volume 3050.8(19)
_computing_structure_refinement
;
 Sheldrick, G. M. SHELX97: program for crystal structure refinement;
 University of G\"ottingen: G\"ottingen, 1996.
;
_computing_structure_solution
;
 SIR96: Altomare, A.; Cascarano, G.; Giacovazzo, C.; Guagliardi, A.;
 Burla, M. C.; Polidori, C.; Camalli, M. J. Appl. Crystallogr. 1994, 27, 435.
;
_diffrn_ambient_temperature 295(2)
_diffrn_measured_fraction_theta_full 0.600
_diffrn_measured_fraction_theta_max 0.600
_diffrn_measurement_details
;
 scan range: (0.80 + 0.35tan\q)\% 
 maximum time per reflection: 50 s
 required \s(I)/I: 0.01
;
_diffrn_measurement_device_type 'Enraf-Nonius CAD-4'
_diffrn_measurement_method '\w scans'
_diffrn_radiation_type MoK\a
_diffrn_radiation_wavelength 0.71073
_diffrn_reflns_av_R_equivalents 0.0357
_diffrn_reflns_av_sigmaI/netI 0.0756
_diffrn_reflns_limit_h_max 18
_diffrn_reflns_limit_h_min 0
_diffrn_reflns_limit_k_max 0
_diffrn_reflns_limit_k_min -18
_diffrn_reflns_limit_l_max 14
_diffrn_reflns_limit_l_min -16
_diffrn_reflns_number 5544
_diffrn_reflns_theta_full 25.0
_diffrn_reflns_theta_max 25.0
_diffrn_reflns_theta_min 3.0
_diffrn_standards_decay_% 3
_diffrn_standards_interval_time 180
_diffrn_standards_number 3
_exptl_absorpt_coefficient_mu 0.456
_exptl_absorpt_correction_T_max 1.0000
_exptl_absorpt_correction_T_min 0.9460
_exptl_absorpt_correction_type psi-scan
_exptl_absorpt_process_details
;
 Psi-scan of 3 reflections having \c values near 90\% .
 North, A. C. T.; Phillips, D. C.; Mathews, F. S.
 Acta Crystallogr. 1968, A24, 351.
;
_exptl_crystal_colour yellow
_exptl_crystal_density_diffrn 1.676
_exptl_crystal_density_method 'not measured'
_exptl_crystal_description prism
_exptl_crystal_F_000 1544
_exptl_crystal_size_max 0.26
_exptl_crystal_size_mid 0.14
_exptl_crystal_size_min 0.14
_refine_diff_density_max 0.198
_refine_diff_density_min -0.256
_refine_diff_density_rms 0.046
_refine_ls_extinction_method none
_refine_ls_goodness_of_fit_ref 1.082
_refine_ls_hydrogen_treatment mixed
_refine_ls_matrix_type full
_refine_ls_number_parameters 442
_refine_ls_number_reflns 3211
_refine_ls_number_restraints 0
_refine_ls_R_factor_gt 0.0351
_refine_ls_shift/su_max 0.001
_refine_ls_shift/su_mean 0.000
_refine_ls_structure_factor_coef Fsqd
_refine_ls_weighting_details
;
 w=1/[\s^2^(Fo^2^)+(0.034P)^2^+1.09P] where P=(Fo^2^+2Fc^2^)/3
;
_refine_ls_weighting_scheme calc
_refine_ls_wR_factor_ref 0.0709
_reflns_number_gt 3211
_reflns_number_total 5341
_reflns_threshold_expression 'I > 2\s(I)'
_cod_data_source_file ic010018q_2.cif
_cod_data_source_block compound-m6c
_cod_depositor_comments
;
The following automatic conversions were performed:

'_chemical_melting_point' value 'not measured' was changed to '?' -
the value is undefined or not given.

Automatic conversion script
Id: cif_fix_values 1646 2011-03-28 12:23:43Z adriana 
;
_cod_original_cell_volume 3050.8(18)
_cod_database_code 4320684

loop_
_symmetry_equiv_pos_as_xyz
'x, y, z'
'-x, y+1/2, -z+1/2'
'-x, -y, -z'
'x, -y-1/2, z-1/2'

loop_
_atom_site_label
_atom_site_type_symbol
_atom_site_fract_x
_atom_site_fract_y
_atom_site_fract_z
_atom_site_U_iso_or_equiv
_atom_site_adp_type
_atom_site_occupancy
_atom_site_symmetry_multiplicity
_atom_site_calc_flag
_atom_site_refinement_flags
_atom_site_disorder_assembly
_atom_site_disorder_group
Zr1 Zr 0.80906(3) 0.92494(3) 0.66742(3) 0.03722(12) Uani 1 1 d . . .
O1 O 0.7527(2) 1.04313(17) 0.6552(2) 0.0510(7) Uani 1 1 d . . .
O1' O 0.68842(19) 0.85155(18) 0.6205(2) 0.0542(8) Uani 1 1 d . . .
C1 C 0.9639(3) 0.9162(3) 0.8220(3) 0.0512(11) Uani 1 1 d . . .
C2 C 0.9230(3) 0.8319(3) 0.8077(3) 0.0542(12) Uani 1 1 d . . .
H2 H 0.9479 0.7827 0.7894 0.065 Uiso 1 1 calc R . .
C3 C 0.8400(3) 0.8331(3) 0.8248(3) 0.0511(11) Uani 1 1 d . . .
H3 H 0.7998 0.7857 0.8183 0.061 Uiso 1 1 calc R . .
C3a C 0.8274(3) 0.9197(3) 0.8539(3) 0.0446(9) Uani 1 1 d . . .
C4 C 0.7542(3) 0.9543(3) 0.8796(3) 0.0496(11) Uani 1 1 d . . .
C5 C 0.7645(3) 1.0394(3) 0.9093(3) 0.0560(12) Uani 1 1 d . . .
H5 H 0.7185 1.0647 0.9275 0.067 Uiso 1 1 calc R . .
C6 C 0.8430(3) 1.0907(3) 0.9135(3) 0.0571(12) Uani 1 1 d . . .
H6 H 0.8470 1.1483 0.9358 0.069 Uiso 1 1 calc R . .
C7 C 0.9131(3) 1.0606(3) 0.8866(3) 0.0468(10) Uani 1 1 d . . .
C7a C 0.9062(3) 0.9713(3) 0.8553(3) 0.0433(10) Uani 1 1 d . . .
C8 C 1.0528(3) 0.9361(4) 0.8044(3) 0.0640(13) Uani 1 1 d . . .
H81 H 1.1092 0.9142 0.8616 0.077 Uiso 1 1 calc R . .
H82 H 1.0597 0.9989 0.8006 0.077 Uiso 1 1 calc R . .
C9 C 0.6716(3) 0.8978(3) 0.8735(4) 0.0671(14) Uani 1 1 d . . .
H91 H 0.6323 0.9297 0.8994 0.080 Uiso 1 1 calc R . .
H92 H 0.6958 0.8460 0.9137 0.080 Uiso 1 1 calc R . .
H93 H 0.6338 0.8818 0.8033 0.080 Uiso 1 1 calc R . .
C10 C 0.9939(3) 1.1193(3) 0.8926(3) 0.0662(13) Uani 1 1 d . . .
H101 H 0.9911 1.1730 0.9261 0.079 Uiso 1 1 calc R . .
H102 H 0.9880 1.1318 0.8246 0.079 Uiso 1 1 calc R . .
H103 H 1.0541 1.0908 0.9309 0.079 Uiso 1 1 calc R . .
C1' C 0.9489(3) 0.9084(3) 0.6168(3) 0.0432(10) Uani 1 1 d . . .
C2' C 0.8812(3) 0.8422(3) 0.5691(4) 0.0526(12) Uani 1 1 d . . .
H2' H 0.8915 0.7830 0.5842 0.063 Uiso 1 1 calc R . .
C3' C 0.7967(3) 0.8777(3) 0.4961(3) 0.0509(11) Uani 1 1 d . . .
H3' H 0.7410 0.8470 0.4567 0.061 Uiso 1 1 calc R . .
C3a' C 0.8109(3) 0.9689(3) 0.4929(3) 0.0433(10) Uani 1 1 d . . .
C4' C 0.7489(3) 1.0348(4) 0.4305(4) 0.0601(13) Uani 1 1 d . . .
C5' C 0.7872(5) 1.1161(4) 0.4410(4) 0.0760(17) Uani 1 1 d . . .
H5' H 0.7486 1.1614 0.4022 0.091 Uiso 1 1 calc R . .
C6' C 0.8827(5) 1.1349(3) 0.5081(4) 0.0719(15) Uani 1 1 d . . .
H6' H 0.9050 1.1916 0.5089 0.086 Uiso 1 1 calc R . .
C7' C 0.9442(3) 1.0751(3) 0.5718(3) 0.0522(10) Uani 1 1 d . . .
C7a' C 0.9063(3) 0.9883(3) 0.5663(3) 0.0408(10) Uani 1 1 d . . .
C8' C 1.0460(3) 0.8936(3) 0.7050(3) 0.0640(14) Uani 1 1 d . . .
H81' H 1.0957 0.9175 0.6871 0.077 Uiso 1 1 calc R . .
H82' H 1.0572 0.8312 0.7159 0.077 Uiso 1 1 calc R . .
C9' C 0.6475(4) 1.0120(4) 0.3584(4) 0.100(2) Uani 1 1 d . . .
H91' H 0.6194 1.0601 0.3127 0.120 Uiso 1 1 calc R . .
H92' H 0.6105 1.0002 0.3971 0.120 Uiso 1 1 calc R . .
H93' H 0.6479 0.9611 0.3193 0.120 Uiso 1 1 calc R . .
C10' C 1.0471(4) 1.0986(3) 0.6352(4) 0.0758(16) Uani 1 1 d . . .
H101' H 1.0557 1.1115 0.7040 0.091 Uiso 1 1 calc R . .
H102' H 1.0639 1.1490 0.6062 0.091 Uiso 1 1 calc R . .
H103' H 1.0876 1.0504 0.6360 0.091 Uiso 1 1 calc R . .
C11 C 0.7043(3) 1.1140(3) 0.6580(3) 0.0425(10) Uani 1 1 d . . .
C12 C 0.6117(3) 1.1086(3) 0.6537(3) 0.0542(11) Uani 1 1 d . . .
C13 C 0.5603(3) 1.1817(3) 0.6537(4) 0.0635(13) Uani 1 1 d . . .
C14 C 0.5982(3) 1.2627(3) 0.6584(4) 0.0632(13) Uani 1 1 d . . .
C15 C 0.6887(3) 1.2707(3) 0.6631(4) 0.0571(12) Uani 1 1 d . . .
C16 C 0.7406(3) 1.1977(3) 0.6639(3) 0.0480(10) Uani 1 1 d . . .
F12 F 0.5727(2) 1.02981(19) 0.6477(3) 0.0885(10) Uani 1 1 d . . .
F13 F 0.4709(2) 1.1736(2) 0.6491(3) 0.1047(11) Uani 1 1 d . . .
F14 F 0.5459(2) 1.33439(19) 0.6559(3) 0.0986(11) Uani 1 1 d . . .
F15 F 0.7265(2) 1.35046(17) 0.6665(3) 0.0915(10) Uani 1 1 d . . .
F16 F 0.83049(18) 1.20833(17) 0.6709(2) 0.0720(8) Uani 1 1 d . . .
C11' C 0.6426(3) 0.7777(3) 0.6173(3) 0.0500(11) Uani 1 1 d . . .
C12' C 0.6835(3) 0.6955(3) 0.6228(3) 0.0594(12) Uani 1 1 d . . .
C13' C 0.6342(4) 0.6187(3) 0.6182(4) 0.0721(15) Uani 1 1 d . . .
C14' C 0.5413(4) 0.6224(4) 0.6073(4) 0.0784(17) Uani 1 1 d . . .
C15' C 0.4980(4) 0.7015(4) 0.6024(4) 0.0740(15) Uani 1 1 d . . .
C16' C 0.5482(3) 0.7768(3) 0.6068(4) 0.0600(12) Uani 1 1 d . . .
F12' F 0.7748(2) 0.69005(18) 0.6323(2) 0.0789(8) Uani 1 1 d . . .
F13' F 0.6781(3) 0.5425(2) 0.6226(3) 0.1074(12) Uani 1 1 d . . .
F14' F 0.4930(3) 0.5479(2) 0.6022(3) 0.1185(13) Uani 1 1 d . . .
F15' F 0.4077(2) 0.7054(2) 0.5932(3) 0.1054(11) Uani 1 1 d . . .
F16' F 0.50334(19) 0.8538(2) 0.6006(2) 0.0794(8) Uani 1 1 d . . .

loop_
_atom_site_aniso_label
_atom_site_aniso_U_11
_atom_site_aniso_U_22
_atom_site_aniso_U_33
_atom_site_aniso_U_23
_atom_site_aniso_U_13
_atom_site_aniso_U_12
Zr1 0.0387(2) 0.03368(19) 0.0440(2) 0.0004(2) 0.02184(16) 0.0027(2)
O1 0.0538(18) 0.0418(16) 0.0607(19) -0.0003(14) 0.0269(16) 0.0124(14)
O1' 0.0513(18) 0.0490(18) 0.067(2) -0.0009(15) 0.0297(16) -0.0124(15)
C1 0.044(2) 0.065(3) 0.042(2) 0.009(2) 0.0148(19) 0.014(2)
C2 0.065(3) 0.045(3) 0.057(3) 0.015(2) 0.030(3) 0.022(2)
C3 0.065(3) 0.042(2) 0.051(3) 0.007(2) 0.029(2) -0.001(2)
C3a 0.051(2) 0.048(2) 0.040(2) 0.002(2) 0.0242(19) -0.002(2)
C4 0.052(3) 0.059(3) 0.042(2) 0.002(2) 0.024(2) -0.001(2)
C5 0.056(3) 0.067(3) 0.053(3) -0.004(2) 0.031(2) 0.009(2)
C6 0.071(3) 0.048(3) 0.054(3) -0.007(2) 0.027(2) -0.003(2)
C7 0.051(3) 0.050(3) 0.038(2) 0.000(2) 0.017(2) -0.006(2)
C7a 0.044(2) 0.051(2) 0.038(2) 0.003(2) 0.019(2) 0.002(2)
C8 0.040(2) 0.099(4) 0.053(3) 0.006(3) 0.019(2) 0.008(3)
C9 0.062(3) 0.084(4) 0.068(3) -0.001(3) 0.040(3) -0.008(3)
C10 0.074(3) 0.067(3) 0.056(3) -0.009(3) 0.025(3) -0.023(3)
C1' 0.042(2) 0.051(3) 0.045(2) -0.003(2) 0.027(2) 0.009(2)
C2' 0.069(3) 0.037(2) 0.070(3) -0.008(2) 0.048(3) 0.001(2)
C3' 0.049(3) 0.052(3) 0.058(3) -0.014(2) 0.029(2) -0.007(2)
C3a' 0.044(3) 0.057(3) 0.037(2) -0.001(2) 0.024(2) 0.004(2)
C4' 0.051(3) 0.085(4) 0.051(3) 0.014(3) 0.028(3) 0.015(3)
C5' 0.098(5) 0.077(4) 0.075(4) 0.039(3) 0.058(4) 0.041(4)
C6' 0.110(5) 0.046(3) 0.090(4) 0.006(3) 0.071(4) 0.000(3)
C7' 0.067(3) 0.048(2) 0.059(3) -0.007(3) 0.044(2) -0.007(3)
C7a' 0.043(2) 0.045(2) 0.044(2) -0.003(2) 0.028(2) 0.001(2)
C8' 0.047(3) 0.089(4) 0.064(3) 0.010(3) 0.031(2) 0.020(2)
C9' 0.073(4) 0.150(6) 0.069(4) 0.018(4) 0.023(3) 0.032(4)
C10' 0.092(4) 0.081(4) 0.079(4) -0.030(3) 0.059(3) -0.044(3)
C11 0.043(2) 0.043(2) 0.037(2) 0.0001(19) 0.013(2) 0.010(2)
C12 0.050(3) 0.052(3) 0.060(3) -0.004(2) 0.021(2) 0.002(2)
C13 0.044(3) 0.077(4) 0.072(3) -0.005(3) 0.026(3) 0.010(3)
C14 0.054(3) 0.056(3) 0.072(3) -0.016(3) 0.019(3) 0.016(3)
C15 0.060(3) 0.037(3) 0.067(3) -0.009(2) 0.020(3) 0.004(2)
C16 0.043(3) 0.049(3) 0.050(3) -0.007(2) 0.017(2) 0.005(2)
F12 0.072(2) 0.0653(19) 0.140(3) 0.0006(19) 0.056(2) -0.0045(16)
F13 0.061(2) 0.105(3) 0.162(3) -0.018(2) 0.060(2) 0.0112(18)
F14 0.073(2) 0.075(2) 0.132(3) -0.0269(19) 0.027(2) 0.0333(17)
F15 0.085(2) 0.0463(17) 0.134(3) -0.0142(17) 0.037(2) 0.0032(15)
F16 0.0577(18) 0.0606(17) 0.105(2) -0.0144(16) 0.0413(17) -0.0024(13)
C11' 0.053(3) 0.054(3) 0.045(3) 0.000(2) 0.023(2) -0.010(2)
C12' 0.060(3) 0.064(3) 0.057(3) 0.004(2) 0.027(3) -0.010(3)
C13' 0.104(5) 0.045(3) 0.067(4) 0.000(3) 0.036(3) -0.011(3)
C14' 0.083(4) 0.078(4) 0.072(4) -0.005(3) 0.030(3) -0.042(4)
C15' 0.064(4) 0.095(4) 0.066(3) -0.004(3) 0.029(3) -0.032(3)
C16' 0.060(3) 0.067(3) 0.056(3) -0.005(3) 0.026(3) -0.010(3)
F12' 0.079(2) 0.0638(18) 0.103(2) -0.0028(16) 0.0461(18) -0.0002(15)
F13' 0.147(3) 0.0580(19) 0.126(3) -0.0028(19) 0.065(3) -0.015(2)
F14' 0.134(3) 0.089(2) 0.129(3) -0.003(2) 0.051(3) -0.065(2)
F15' 0.070(2) 0.131(3) 0.122(3) -0.003(2) 0.047(2) -0.045(2)
F16' 0.0566(17) 0.085(2) 0.103(2) -0.0032(18) 0.0390(17) -0.0060(16)

loop_
_atom_type_symbol
_atom_type_description
_atom_type_scat_dispersion_real
_atom_type_scat_dispersion_imag
_atom_type_scat_source
C C 0.0033 0.0016 'International Tables Vol C Tables 4.2.6.8 and 6.1.1.4'
H H 0.0000 0.0000 'International Tables Vol C Tables 4.2.6.8 and 6.1.1.4'
O O 0.0106 0.0060 'International Tables Vol C Tables 4.2.6.8 and 6.1.1.4'
F F 0.0171 0.0103 'International Tables Vol C Tables 4.2.6.8 and 6.1.1.4'
Zr Zr -2.9673 0.5597 'International Tables Vol C Tables 4.2.6.8 and 6.1.1.4'

loop_
_geom_angle_atom_site_label_1
_geom_angle_atom_site_label_2
_geom_angle_atom_site_label_3
_geom_angle
_geom_angle_site_symmetry_1
_geom_angle_site_symmetry_3
_geom_angle_publ_flag
O1 Zr1 O1' 99.96(12) . . ?
O1 Zr1 C1 110.32(14) . . ?
O1 Zr1 C2 136.61(13) . . ?
O1 Zr1 C3 119.94(13) . . ?
O1 Zr1 C3a 88.62(13) . . ?
O1 Zr1 C7a 83.24(12) . . ?
O1 Zr1 C1' 116.97(12) . . ?
O1 Zr1 C2' 134.36(13) . . ?
O1 Zr1 C3' 109.02(14) . . ?
O1 Zr1 C3a' 81.82(13) . . ?
O1 Zr1 C7a' 86.63(12) . . ?
O1' Zr1 C1 131.85(13) . . ?
O1' Zr1 C2 100.86(14) . . ?
O1' Zr1 C3 78.23(13) . . ?
O1' Zr1 C3a 91.10(12) . . ?
O1' Zr1 C7a 123.45(12) . . ?
O1' Zr1 C1' 127.63(12) . . ?
O1' Zr1 C2' 95.09(13) . . ?
O1' Zr1 C3' 79.95(13) . . ?
O1' Zr1 C3a' 101.32(13) . . ?
O1' Zr1 C7a' 131.47(12) . . ?
C1 Zr1 C2 32.90(14) . . ?
C1 Zr1 C3 54.46(14) . . ?
C1 Zr1 C3a 54.49(13) . . ?
C1 Zr1 C7a 32.93(12) . . ?
C1 Zr1 C1' 69.23(13) . . ?
C1 Zr1 C2' 89.69(15) . . ?
C1 Zr1 C3' 121.17(14) . . ?
C1 Zr1 C3a' 118.96(13) . . ?
C1 Zr1 C7a' 87.91(13) . . ?
C2 Zr1 C3 32.13(13) . . ?
C2 Zr1 C3a 53.45(13) . . ?
C2 Zr1 C7a 53.57(14) . . ?
C2 Zr1 C1' 77.49(14) . . ?
C2 Zr1 C2' 80.75(15) . . ?
C2 Zr1 C3' 111.84(15) . . ?
C2 Zr1 C3a' 129.85(14) . . ?
C2 Zr1 C7a' 106.63(14) . . ?
C3 Zr1 C3a 32.44(13) . . ?
C3 Zr1 C7a 53.66(13) . . ?
C3 Zr1 C1' 109.34(13) . . ?
C3 Zr1 C2' 105.20(15) . . ?
C3 Zr1 C3' 128.89(15) . . ?
C3 Zr1 C3a' 158.14(13) . . ?
C3 Zr1 C7a' 138.56(13) . . ?
C3a Zr1 C7a 32.35(12) . . ?
C3a Zr1 C1' 123.52(13) . . ?
C3a Zr1 C2' 134.09(15) . . ?
C3a Zr1 C3' 161.28(15) . . ?
C3a Zr1 C3a' 165.44(14) . . ?
C3a Zr1 C7a' 137.33(13) . . ?
C7a Zr1 C1' 97.88(13) . . ?
C7a Zr1 C2' 122.47(14) . . ?
C7a Zr1 C3' 152.27(14) . . ?
C7a Zr1 C3a' 134.59(13) . . ?
C7a Zr1 C7a' 105.03(13) . . ?
C1' Zr1 C2' 32.54(12) . . ?
C1' Zr1 C3' 54.42(14) . . ?
C1' Zr1 C3a' 53.45(13) . . ?
C1' Zr1 C7a' 31.89(12) . . ?
C2' Zr1 C3' 32.61(13) . . ?
C2' Zr1 C3a' 52.94(14) . . ?
C2' Zr1 C7a' 52.43(13) . . ?
C3' Zr1 C3a' 32.17(12) . . ?
C3' Zr1 C7a' 52.98(13) . . ?
C3a' Zr1 C7a' 31.60(12) . . ?
Zr1 O1 C11 167.1(3) . . ?
Zr1 O1' C11' 152.2(3) . . ?
C2 C1 C7a 106.7(4) . . ?
C2 C1 C8 122.4(4) . . ?
C7a C1 C8 130.9(4) . . ?
C2 C1 Zr1 73.6(2) . . ?
C7a C1 Zr1 77.0(2) . . ?
C8 C1 Zr1 115.5(3) . . ?
C1 C2 C3 110.2(4) . . ?
C1 C2 Zr1 73.5(2) . . ?
C3 C2 Zr1 75.5(2) . . ?
C2 C3 C3a 108.0(4) . . ?
C2 C3 Zr1 72.3(2) . . ?
C3a C3 Zr1 75.4(2) . . ?
C3 C3a C4 129.8(4) . . ?
C3 C3a C7a 107.5(3) . . ?
C4 C3a C7a 122.7(4) . . ?
C3 C3a Zr1 72.2(2) . . ?
C4 C3a Zr1 120.1(3) . . ?
C7a C3a Zr1 74.1(2) . . ?
C3a C4 C5 116.0(4) . . ?
C3a C4 C9 120.4(4) . . ?
C5 C4 C9 123.6(4) . . ?
C4 C5 C6 122.0(4) . . ?
C5 C6 C7 123.8(4) . . ?
C6 C7 C7a 116.6(4) . . ?
C6 C7 C10 120.6(4) . . ?
C7a C7 C10 122.8(4) . . ?
C3a C7a C7 118.9(4) . . ?
C1 C7a C7 133.6(4) . . ?
C1 C7a C3a 107.5(4) . . ?
C1 C7a Zr1 70.1(2) . . ?
C3a C7a Zr1 73.6(2) . . ?
C7 C7a Zr1 121.8(3) . . ?
C1 C8 C8' 110.5(4) . . ?
C2' C1' C7a' 106.2(4) . . ?
C2' C1' C8' 124.6(4) . . ?
C7a' C1' C8' 129.2(4) . . ?
C2' C1' Zr1 70.9(2) . . ?
C7a' C1' Zr1 78.4(2) . . ?
C8' C1' Zr1 115.3(2) . . ?
C1' C2' C3' 110.6(4) . . ?
C1' C2' Zr1 76.5(2) . . ?
C3' C2' Zr1 74.5(2) . . ?
C2' C3' C3a' 107.5(4) . . ?
C2' C3' Zr1 72.9(2) . . ?
C3a' C3' Zr1 78.2(2) . . ?
C3' C3a' C4' 130.4(5) . . ?
C3' C3a' C7a' 107.7(4) . . ?
C4' C3a' C7a' 121.8(4) . . ?
C3' C3a' Zr1 69.6(2) . . ?
C4' C3a' Zr1 121.2(3) . . ?
C7a' C3a' Zr1 76.3(2) . . ?
C3a' C4' C5' 115.8(5) . . ?
C3a' C4' C9' 119.9(5) . . ?
C5' C4' C9' 124.3(5) . . ?
C4' C5' C6' 122.8(5) . . ?
C5' C6' C7' 123.8(5) . . ?
C6' C7' C7a' 115.7(4) . . ?
C6' C7' C10' 120.5(5) . . ?
C7a' C7' C10' 123.6(4) . . ?
C1' C7a' C3a' 107.8(4) . . ?
C1' C7a' C7' 132.2(4) . . ?
C3a' C7a' C7' 119.8(4) . . ?
C1' C7a' Zr1 69.7(2) . . ?
C3a' C7a' Zr1 72.1(2) . . ?
C7' C7a' Zr1 127.7(3) . . ?
C8 C8' C1' 112.2(3) . . ?
O1 C11 C12 121.4(4) . . ?
O1 C11 C16 123.0(4) . . ?
C12 C11 C16 115.6(4) . . ?
F12 C12 C11 118.5(4) . . ?
F12 C12 C13 119.8(4) . . ?
C11 C12 C13 121.7(4) . . ?
F13 C13 C12 119.8(5) . . ?
F13 C13 C14 119.4(4) . . ?
C12 C13 C14 120.8(4) . . ?
F14 C14 C13 120.2(4) . . ?
F14 C14 C15 120.5(5) . . ?
C13 C14 C15 119.3(4) . . ?
F15 C15 C14 119.8(4) . . ?
F15 C15 C16 120.1(4) . . ?
C14 C15 C16 120.1(4) . . ?
F16 C16 C11 119.2(4) . . ?
F16 C16 C15 118.3(4) . . ?
C11 C16 C15 122.6(4) . . ?
O1' C11' C12' 123.4(4) . . ?
O1' C11' C16' 121.7(4) . . ?
C12' C11' C16' 114.9(4) . . ?
F12' C12' C11' 118.9(4) . . ?
F12' C12' C13' 118.4(5) . . ?
C11' C12' C13' 122.7(5) . . ?
F13' C13' C12' 119.1(5) . . ?
F13' C13' C14' 121.4(5) . . ?
C12' C13' C14' 119.5(5) . . ?
F14' C14' C13' 119.6(6) . . ?
F14' C14' C15' 120.2(5) . . ?
C13' C14' C15' 120.1(5) . . ?
F15' C15' C14' 120.3(5) . . ?
F15' C15' C16' 120.4(6) . . ?
C14' C15' C16' 119.3(5) . . ?
F16' C16' C11' 118.5(4) . . ?
F16' C16' C15' 118.0(5) . . ?
C11' C16' C15' 123.4(5) . . ?

loop_
_geom_bond_atom_site_label_1
_geom_bond_atom_site_label_2
_geom_bond_distance
_geom_bond_site_symmetry_2
_geom_bond_publ_flag
Zr1 O1 1.979(3) . ?
Zr1 O1' 2.022(3) . ?
Zr1 C1 2.487(4) . ?
Zr1 C2 2.489(4) . ?
Zr1 C3 2.529(4) . ?
Zr1 C3a 2.570(4) . ?
Zr1 C7a 2.577(4) . ?
Zr1 C1' 2.541(4) . ?
Zr1 C2' 2.469(4) . ?
Zr1 C3' 2.490(4) . ?
Zr1 C3a' 2.601(4) . ?
Zr1 C7a' 2.655(4) . ?
C1 C2 1.409(6) . ?
C1 C7a 1.438(5) . ?
C1 C8 1.515(5) . ?
C2 C3 1.389(6) . ?
C3 C3a 1.425(6) . ?
C3a C4 1.419(5) . ?
C3a C7a 1.434(5) . ?
C4 C5 1.358(6) . ?
C4 C9 1.503(6) . ?
C5 C6 1.416(6) . ?
C6 C7 1.361(6) . ?
C7 C7a 1.428(5) . ?
C7 C10 1.500(5) . ?
C8 C8' 1.530(6) . ?
C1' C2' 1.406(5) . ?
C1' C7a' 1.431(5) . ?
C1' C8' 1.516(5) . ?
C2' C3' 1.392(6) . ?
C3' C3a' 1.415(5) . ?
C3a' C4' 1.418(6) . ?
C3a' C7a' 1.432(5) . ?
C4' C5' 1.356(7) . ?
C4' C9' 1.505(7) . ?
C5' C6' 1.406(7) . ?
C6' C7' 1.358(7) . ?
C7' C7a' 1.437(6) . ?
C7' C10' 1.499(6) . ?
O1 C11 1.322(4) . ?
C11 C12 1.395(6) . ?
C11 C16 1.384(6) . ?
C12 C13 1.368(6) . ?
C12 F12 1.331(5) . ?
C13 C14 1.357(6) . ?
C13 F13 1.348(5) . ?
C14 C15 1.363(6) . ?
C14 F14 1.349(5) . ?
C15 C16 1.367(6) . ?
C15 F15 1.341(5) . ?
C16 F16 1.347(5) . ?
O1' C11' 1.320(5) . ?
C11' C12' 1.392(6) . ?
C11' C16' 1.388(6) . ?
C12' C13' 1.381(6) . ?
C12' F12' 1.349(5) . ?
C13' C14' 1.366(7) . ?
C13' F13' 1.333(6) . ?
C14' C15' 1.367(8) . ?
C14' F14' 1.344(5) . ?
C15' C16' 1.371(7) . ?
C15' F15' 1.333(6) . ?
C16' F16' 1.347(5) . ?

loop_
_geom_torsion_atom_site_label_1
_geom_torsion_atom_site_label_2
_geom_torsion_atom_site_label_3
_geom_torsion_atom_site_label_4
_geom_torsion
_geom_torsion_site_symmetry_1
_geom_torsion_site_symmetry_2
_geom_torsion_site_symmetry_3
_geom_torsion_site_symmetry_4
_geom_torsion_publ_flag
C1 C8 C8' C1' 46.1(6) . . . . ?
O1' Zr1 O1 C11 47.3(12) . . . . ?
O1 Zr1 O1' C11' -156.0(6) . . . . ?
